data_7022339
loop_
_publ_author_name
'Hou, Yin-Ling'
'Xiong, Gang'
'Shen, Bo'
'Zhao, Bin'
'Chen, Zhi'
'Cui, Jian-Zhong'

_publ_section_title
;
 Structures, luminescent and magnetic properties of six lanthanide-organic
 frameworks: observation of slow magnetic relaxation behavior in the DyIII
 compound.
;
_journal_issue 10
_journal_name_full 'Dalton transactions (Cambridge, England : 2003)'
_journal_page_first 3587
_journal_page_last 3596
_journal_paper_doi 10.1039/c2dt32390g
_journal_volume 42
_journal_year 2013
_chemical_formula_sum 'C45 H0.5 Dy2 O27 S3'
_chemical_formula_weight 1394.13
_chemical_name_systematic
;
?
;
_space_group_IT_number 2
_symmetry_cell_setting triclinic
_symmetry_space_group_name_Hall '-P 1'
_symmetry_space_group_name_H-M 'P -1'
_atom_sites_solution_hydrogens geom
_atom_sites_solution_primary direct
_atom_sites_solution_secondary difmap
_audit_creation_method SHELXL-97
_cell_angle_alpha 102.856(17)
_cell_angle_beta 101.552(12)
_cell_angle_gamma 104.517(12)
_cell_formula_units_Z 2
_cell_length_a 9.1999(6)
_cell_length_b 15.578(3)
_cell_length_c 22.142(5)
_cell_measurement_reflns_used 1747
_cell_measurement_temperature 293(2)
_cell_measurement_theta_max 28.8218
_cell_measurement_theta_min 2.3711
_cell_volume 2882.7(10)
_computing_cell_refinement
;
CrysAlisPro, Oxford Diffraction Ltd.,
Version 1.171.34.44 (release 25-10-2010 CrysAlis171 .NET)
(compiled Oct 25 2010,18:11:34)
;
_computing_data_collection
;
CrysAlisPro, Oxford Diffraction Ltd.,
Version 1.171.34.44 (release 25-10-2010 CrysAlis171 .NET)
(compiled Oct 25 2010,18:11:34)
;
_computing_data_reduction
;
CrysAlisPro, Oxford Diffraction Ltd.,
Version 1.171.34.44 (release 25-10-2010 CrysAlis171 .NET)
(compiled Oct 25 2010,18:11:34)
;
_computing_molecular_graphics 'Bruker SHELXTL'
_computing_publication_material 'Bruker SHELXTL'
_computing_structure_refinement 'SHELXL-97 (Sheldrick, 1997)'
_computing_structure_solution 'SHELXS-97 (Sheldrick, 1990)'
_diffrn_ambient_temperature 293(2)
_diffrn_detector_area_resol_mean 16.2116
_diffrn_measured_fraction_theta_full 0.992
_diffrn_measured_fraction_theta_max 0.992
_diffrn_measurement_device_type 'SuperNova, Single source at offset), Eos'
_diffrn_measurement_method '\w scans'
_diffrn_radiation_monochromator graphite
_diffrn_radiation_source 'fine-focus sealed tube'
_diffrn_radiation_type MoK\a
_diffrn_radiation_wavelength 0.71073
_diffrn_reflns_av_R_equivalents 0.0764
_diffrn_reflns_av_sigmaI/netI 0.1582
_diffrn_reflns_limit_h_max 10
_diffrn_reflns_limit_h_min -10
_diffrn_reflns_limit_k_max 18
_diffrn_reflns_limit_k_min -18
_diffrn_reflns_limit_l_max 26
_diffrn_reflns_limit_l_min -22
_diffrn_reflns_number 19158
_diffrn_reflns_theta_full 25.01
_diffrn_reflns_theta_max 25.01
_diffrn_reflns_theta_min 2.38
_exptl_absorpt_coefficient_mu 2.761
_exptl_absorpt_correction_T_max 0.6082
_exptl_absorpt_correction_T_min 0.6082
_exptl_absorpt_correction_type multi-scan
_exptl_absorpt_process_details
;
CrysAlisPro, Oxford Diffraction Ltd.,
Version 1.171.34.44 (release 25-10-2010 CrysAlis171 .NET)
(compiled Oct 25 2010,18:11:34)
Empirical absorption correction using spherical harmonics,
implemented in SCALE3 ABSPACK scaling algorithm.
;
_exptl_crystal_colour colorless
_exptl_crystal_density_diffrn 1.606
_exptl_crystal_density_meas ?
_exptl_crystal_density_method 'not measured'
_exptl_crystal_description needle
_exptl_crystal_F_000 1333
_exptl_crystal_size_max 0.20
_exptl_crystal_size_mid 0.20
_exptl_crystal_size_min 0.20
_platon_squeeze_details
;
;
_refine_diff_density_max 2.002
_refine_diff_density_min -0.909
_refine_diff_density_rms 0.206
_refine_ls_extinction_method none
_refine_ls_goodness_of_fit_ref 0.949
_refine_ls_hydrogen_treatment constr
_refine_ls_matrix_type full
_refine_ls_number_parameters 700
_refine_ls_number_reflns 10062
_refine_ls_number_restraints 42
_refine_ls_restrained_S_all 0.947
_refine_ls_R_factor_all 0.1055
_refine_ls_R_factor_gt 0.0640
_refine_ls_shift/su_max 0.011
_refine_ls_shift/su_mean 0.000
_refine_ls_structure_factor_coef Fsqd
_refine_ls_weighting_details 'calc w=1/[\s^2^(Fo^2^)+(0.0298P)^2^+0.0000P] where P=(Fo^2^+2Fc^2^)/3'
_refine_ls_weighting_scheme calc
_refine_ls_wR_factor_gt 0.1110
_refine_ls_wR_factor_ref 0.1276
_reflns_number_gt 6402
_reflns_number_total 10062
_reflns_threshold_expression >2sigma(I)
_cod_data_source_file c2dt32390g.txt
_cod_data_source_block 5
_cod_depositor_comments
;
The following automatic conversions were performed:

'_exptl_crystal_density_meas' value 'none' was changed to '?' - the
value is perceived as not measured.

Automatic conversion script
Id: cif_fix_values 3008 2015-01-20 13:52:24Z robertas 
;
_cod_original_cell_volume 2882.7(9)
_cod_original_sg_symbol_H-M P-1
_cod_original_formula_sum 'C45 H0.50 Dy2 O27 S3'
_cod_database_code 7022339

loop_
_symmetry_equiv_pos_as_xyz
'x, y, z'
'-x, -y, -z'

loop_
_atom_site_label
_atom_site_type_symbol
_atom_site_fract_x
_atom_site_fract_y
_atom_site_fract_z
_atom_site_U_iso_or_equiv
_atom_site_adp_type
_atom_site_occupancy
_atom_site_symmetry_multiplicity
_atom_site_calc_flag
_atom_site_refinement_flags
Dy1 Dy 0.52922(5) 0.41287(3) 0.35775(2) 0.01652(14) Uani 1 1 d .
Dy2 Dy 0.01408(5) 0.36223(3) 0.30430(2) 0.01633(14) Uani 1 1 d .
S1 S -0.0252(3) -0.15626(19) 0.22927(14) 0.0270(7) Uani 1 1 d .
S2 S 0.5496(3) -0.1323(2) 0.40031(14) 0.0276(7) Uani 1 1 d .
S3 S 0.7291(3) 0.3511(2) -0.03211(13) 0.0266(7) Uani 1 1 d .
O1 O 0.5069(8) 0.5488(5) 0.4248(3) 0.0295(19) Uani 1 1 d .
H1A H 0.4179 0.5543 0.4103 0.044 Uiso 1 1 d R
H1B H 0.5163 0.5440 0.4628 0.044 Uiso 1 1 d R
O2 O 0.4406(7) 0.4984(4) 0.2909(3) 0.0185(16) Uani 1 1 d .
O3 O -0.2327(7) -0.4830(4) 0.3731(3) 0.0228(17) Uani 1 1 d .
O4 O 0.5890(8) 0.3602(5) 0.2627(3) 0.0260(18) Uani 1 1 d .
O5 O 0.2885(8) 0.3073(5) 0.2916(3) 0.0263(18) Uani 1 1 d .
O7 O 0.6294(8) 0.2949(4) 0.3752(3) 0.0263(19) Uani 1 1 d .
O8 O 0.6848(10) 0.4499(6) 0.4729(4) 0.057(3) Uani 1 1 d .
H8A H 0.6651 0.4011 0.4851 0.085 Uiso 1 1 d R
H8B H 0.7817 0.4687 0.4753 0.085 Uiso 1 1 d R
O9 O 0.8092(7) 0.2655(5) 0.3264(3) 0.0240(18) Uani 1 1 d .
O10 O -0.0005(7) -0.4968(4) 0.3655(3) 0.0144(15) Uani 1 1 d .
O11 O 0.8160(7) 0.3937(4) 0.2385(3) 0.0208(17) Uani 1 1 d .
O12 O -0.0471(8) 0.2683(6) 0.1939(3) 0.044(2) Uani 1 1 d .
H12A H -0.1078 0.2134 0.1888 0.066 Uiso 1 1 d R
H12B H -0.0941 0.2935 0.1682 0.066 Uiso 1 1 d R
O13 O 0.3769(8) 0.3798(5) -0.0241(3) 0.0308(19) Uani 1 1 d .
O14 O 0.6856(7) 0.4286(5) 0.0150(3) 0.0248(18) Uani 1 1 d .
O15 O 0.6082(8) 0.2646(5) -0.0476(3) 0.0293(19) Uani 1 1 d .
O16 O 0.8870(8) 0.3566(6) -0.0046(3) 0.039(2) Uani 1 1 d .
O17 O 0.1841(7) 0.4643(5) 0.2735(3) 0.0238(18) Uani 1 1 d .
O18 O 0.0714(7) 0.2189(5) 0.3018(3) 0.030(2) Uani 1 1 d .
O19 O 0.3694(8) -0.0981(5) 0.2254(4) 0.0304(19) Uani 1 1 d .
O20 O 0.1379(7) -0.0941(5) 0.2804(3) 0.0215(17) Uani 1 1 d .
O21 O 0.0007(9) -0.1831(5) 0.1679(3) 0.042(2) Uani 1 1 d .
O22 O -0.1400(8) -0.1093(5) 0.2363(4) 0.039(2) Uani 1 1 d .
O23 O 0.4006(8) -0.1526(5) 0.4135(4) 0.037(2) Uani 1 1 d .
O24 O 0.5805(8) -0.1981(5) 0.3534(3) 0.0279(18) Uani 1 1 d .
O25 O 0.6781(9) -0.1081(5) 0.4671(3) 0.036(2) Uani 1 1 d .
O26 O 0.9462(8) -0.0912(5) 0.4342(3) 0.038(2) Uani 1 1 d .
O27 O 0.1542(7) 0.3862(5) 0.4068(3) 0.0271(18) Uani 1 1 d U
O28 O 0.3826(7) 0.3578(5) 0.4255(3) 0.0293(19) Uani 1 1 d .
C1 C 0.6683(10) 0.3769(6) 0.2242(4) 0.011(2) Uani 1 1 d U
C2 C 0.5914(11) 0.3780(6) 0.1589(4) 0.014(2) Uani 1 1 d .
C3 C 0.4248(10) 0.3515(6) 0.1387(4) 0.014(2) Uani 1 1 d .
H3 H 0.3671 0.3345 0.1665 0.017 Uiso 1 1 calc R
C4 C 0.3508(12) 0.3510(7) 0.0792(5) 0.027(3) Uani 1 1 d .
H4 H 0.2424 0.3338 0.0665 0.032 Uiso 1 1 calc R
C5 C 0.4360(12) 0.3761(7) 0.0366(5) 0.022(3) Uani 1 1 d .
C6 C 0.6003(11) 0.4021(7) 0.0567(5) 0.019(2) Uani 1 1 d .
C7 C 0.6742(10) 0.4023(7) 0.1182(4) 0.017(2) Uani 1 1 d .
H7 H 0.7825 0.4195 0.1314 0.020 Uiso 1 1 calc R
C8 C 0.2108(12) 0.3531(9) -0.0467(5) 0.048(4) Uani 1 1 d .
H8C H 0.1818 0.3584 -0.0895 0.072 Uiso 1 1 calc R
H8D H 0.1721 0.3928 -0.0188 0.072 Uiso 1 1 calc R
H8E H 0.1670 0.2902 -0.0471 0.072 Uiso 1 1 calc R
C9 C 0.7181(10) 0.3956(7) -0.0977(5) 0.017(2) Uani 1 1 d U
C10 C 0.8541(11) 0.4451(7) -0.1088(5) 0.025(3) Uani 1 1 d .
H10 H 0.9509 0.4556 -0.0808 0.030 Uiso 1 1 calc R
C11 C 0.8432(12) 0.4784(7) -0.1618(5) 0.026(3) Uani 1 1 d .
H11 H 0.9341 0.5103 -0.1697 0.032 Uiso 1 1 calc R
C12 C 0.5641(11) 0.4175(7) -0.1923(5) 0.024(3) Uani 1 1 d .
H12 H 0.4674 0.4092 -0.2196 0.029 Uiso 1 1 calc R
C13 C 0.5734(11) 0.3816(7) -0.1396(5) 0.023(3) Uani 1 1 d .
H13 H 0.4826 0.3483 -0.1324 0.028 Uiso 1 1 calc R
C14 C 0.3096(11) 0.4960(7) 0.2601(5) 0.016(2) Uani 1 1 d .
C15 C 0.6997(10) 0.4655(7) -0.2038(5) 0.015(2) Uani 1 1 d .
C16 C -0.1111(10) -0.4616(6) 0.3559(4) 0.013(2) Uani 1 1 d .
C17 C 0.2045(12) 0.2301(8) 0.2897(5) 0.028(3) Uani 1 1 d .
C18 C 0.2528(10) 0.1446(7) 0.2713(5) 0.015(2) Uani 1 1 d .
C19 C 0.3738(10) 0.1452(7) 0.2419(4) 0.021(2) Uani 1 1 d .
H19 H 0.4280 0.1985 0.2338 0.025 Uiso 1 1 calc R
C20 C 0.4100(11) 0.0639(7) 0.2253(5) 0.020(2) Uani 1 1 d .
H20 H 0.4896 0.0633 0.2052 0.024 Uiso 1 1 calc R
C21 C 0.3344(11) -0.0161(7) 0.2369(5) 0.022(2) Uani 1 1 d U
C22 C 0.2157(10) -0.0146(7) 0.2672(4) 0.015(2) Uani 1 1 d .
C23 C 0.1735(10) 0.0644(7) 0.2840(4) 0.017(2) Uani 1 1 d .
H23 H 0.0931 0.0644 0.3037 0.021 Uiso 1 1 calc R
C24 C 0.4850(12) -0.1062(8) 0.1923(6) 0.047(4) Uani 1 1 d .
H24A H 0.4510 -0.1008 0.1498 0.070 Uiso 1 1 calc R
H24B H 0.5012 -0.1653 0.1895 0.070 Uiso 1 1 calc R
H24C H 0.5810 -0.0579 0.2154 0.070 Uiso 1 1 calc R
C25 C -0.0544(11) -0.2485(7) 0.2630(5) 0.022(3) Uani 1 1 d .
C26 C 0.0441(12) -0.3009(8) 0.2621(5) 0.034(3) Uani 1 1 d .
H26 H 0.1214 -0.2912 0.2407 0.040 Uiso 1 1 calc R
C27 C 0.0268(11) -0.3682(7) 0.2932(5) 0.022(2) Uani 1 1 d U
H27 H 0.0971 -0.4020 0.2948 0.026 Uiso 1 1 calc R
C28 C -0.0933(10) -0.3873(7) 0.3226(4) 0.014(2) Uani 1 1 d .
C29 C -0.1945(10) -0.3319(6) 0.3222(4) 0.013(2) Uani 1 1 d U
H29 H -0.2738 -0.3419 0.3426 0.016 Uiso 1 1 calc R
C30 C -0.1755(10) -0.2644(6) 0.2922(4) 0.014(2) Uani 1 1 d .
H30 H -0.2431 -0.2289 0.2911 0.017 Uiso 1 1 calc R
C31 C 0.7054(11) 0.2459(7) 0.3557(5) 0.020(2) Uani 1 1 d .
C32 C 0.6725(11) 0.1511(8) 0.3694(5) 0.023(3) Uani 1 1 d .
C33 C 0.7550(13) 0.0906(7) 0.3506(5) 0.032(3) Uani 1 1 d .
H33 H 0.8355 0.1092 0.3322 0.039 Uiso 1 1 calc R
C34 C 0.7174(12) 0.0016(7) 0.3593(5) 0.031(3) Uani 1 1 d .
H34 H 0.7709 -0.0397 0.3468 0.037 Uiso 1 1 calc R
C35 C 0.5960(11) -0.0217(7) 0.3876(5) 0.020(2) Uani 1 1 d .
C36 C 0.5163(11) 0.0399(7) 0.4063(4) 0.022(3) Uani 1 1 d .
H36 H 0.4370 0.0229 0.4257 0.026 Uiso 1 1 calc R
C37 C 0.5538(11) 0.1254(7) 0.3964(5) 0.023(3) Uani 1 1 d .
H37 H 0.4984 0.1659 0.4080 0.028 Uiso 1 1 calc R
C38 C 0.7611(11) -0.1694(7) 0.4791(5) 0.021(2) Uani 1 1 d U
C39 C 0.9071(13) -0.1566(8) 0.4643(6) 0.033(3) Uani 1 1 d .
C40 C 0.9490(11) -0.2727(7) 0.5165(4) 0.021(3) Uani 1 1 d .
H40 H 1.0109 -0.3081 0.5287 0.026 Uiso 1 1 calc R
C41 C 0.8051(11) -0.2846(7) 0.5303(4) 0.017(2) Uani 1 1 d .
C42 C 0.7114(11) -0.2318(7) 0.5105(5) 0.020(2) Uani 1 1 d .
H42 H 0.6146 -0.2397 0.5189 0.024 Uiso 1 1 calc R
C43 C 0.2498(11) 0.3475(7) 0.4322(5) 0.019(2) Uani 1 1 d .
C44 C 1.0985(14) -0.0714(10) 0.4239(6) 0.075(5) Uani 1 1 d .
H44A H 1.1064 -0.1253 0.3953 0.112 Uiso 1 1 calc R
H44B H 1.1757 -0.0547 0.4643 0.112 Uiso 1 1 calc R
H44C H 1.1154 -0.0211 0.4051 0.112 Uiso 1 1 calc R
C74 C 1.0005(11) -0.2090(7) 0.4851(5) 0.022(3) Uani 1 1 d .
H74 H 1.0983 -0.2006 0.4776 0.027 Uiso 1 1 calc R

loop_
_atom_site_aniso_label
_atom_site_aniso_U_11
_atom_site_aniso_U_22
_atom_site_aniso_U_33
_atom_site_aniso_U_23
_atom_site_aniso_U_13
_atom_site_aniso_U_12
Dy1 0.0192(3) 0.0134(3) 0.0220(3) 0.0087(2) 0.0108(2) 0.0064(2)
Dy2 0.0187(3) 0.0145(3) 0.0183(3) 0.0068(2) 0.0063(2) 0.0066(2)
S1 0.0296(16) 0.0178(16) 0.0301(18) 0.0090(14) 0.0018(14) 0.0043(14)
S2 0.0335(17) 0.0223(16) 0.0315(18) 0.0106(14) 0.0121(14) 0.0113(14)
S3 0.0305(16) 0.0356(19) 0.0198(17) 0.0124(14) 0.0100(13) 0.0143(15)
O1 0.045(5) 0.032(5) 0.023(5) 0.010(4) 0.018(4) 0.022(4)
O2 0.023(4) 0.013(4) 0.021(4) 0.002(3) 0.004(3) 0.012(3)
O3 0.018(4) 0.015(4) 0.035(5) 0.003(4) 0.011(3) 0.006(3)
O4 0.038(4) 0.028(5) 0.017(4) 0.005(4) 0.011(4) 0.019(4)
O5 0.032(4) 0.019(4) 0.026(5) 0.004(4) 0.006(4) 0.006(4)
O7 0.036(4) 0.014(4) 0.044(5) 0.014(4) 0.023(4) 0.019(4)
O8 0.061(6) 0.065(7) 0.045(6) 0.007(5) 0.014(5) 0.025(5)
O9 0.029(4) 0.030(5) 0.030(5) 0.023(4) 0.014(4) 0.022(4)
O10 0.017(4) 0.014(4) 0.014(4) 0.005(3) 0.008(3) 0.006(3)
O11 0.020(4) 0.022(4) 0.021(4) 0.014(4) 0.003(3) 0.003(3)
O12 0.054(5) 0.062(6) 0.027(5) 0.008(4) 0.005(4) 0.043(5)
O13 0.027(4) 0.040(5) 0.018(4) -0.001(4) -0.003(4) 0.012(4)
O14 0.031(4) 0.027(4) 0.010(4) 0.000(3) 0.005(3) 0.002(4)
O15 0.035(4) 0.026(5) 0.028(5) 0.008(4) 0.015(4) 0.007(4)
O16 0.037(5) 0.058(6) 0.038(5) 0.030(5) 0.013(4) 0.027(5)
O17 0.016(4) 0.020(4) 0.042(5) 0.016(4) 0.015(4) 0.005(3)
O18 0.013(4) 0.020(4) 0.056(6) 0.006(4) 0.008(4) 0.010(3)
O19 0.030(4) 0.015(4) 0.060(6) 0.019(4) 0.023(4) 0.014(4)
O20 0.019(4) 0.016(4) 0.030(5) 0.014(4) 0.008(3) 0.000(3)
O21 0.065(6) 0.029(5) 0.018(5) 0.008(4) 0.003(4) -0.001(4)
O22 0.031(4) 0.033(5) 0.057(6) 0.023(5) 0.006(4) 0.013(4)
O23 0.028(4) 0.021(4) 0.070(6) 0.020(4) 0.026(4) 0.006(4)
O24 0.038(4) 0.024(4) 0.027(5) 0.010(4) 0.013(4) 0.014(4)
O25 0.063(5) 0.036(5) 0.022(5) 0.013(4) 0.015(4) 0.032(5)
O26 0.041(5) 0.035(5) 0.023(5) 0.011(4) 0.011(4) -0.020(4)
O27 0.0280(19) 0.026(2) 0.027(2) 0.0088(11) 0.0061(11) 0.0089(11)
O28 0.014(4) 0.044(5) 0.033(5) 0.024(4) 0.007(3) 0.003(4)
C1 0.011(2) 0.011(2) 0.012(2) 0.0030(11) 0.0027(11) 0.0039(12)
C2 0.023(5) 0.008(5) 0.013(6) 0.004(4) 0.008(5) 0.002(5)
C3 0.012(5) 0.014(6) 0.011(6) 0.003(5) 0.001(4) -0.006(5)
C4 0.021(6) 0.022(7) 0.035(7) 0.004(6) 0.009(5) 0.005(5)
C5 0.031(6) 0.024(7) 0.007(6) -0.002(5) -0.004(5) 0.015(5)
C6 0.026(6) 0.022(6) 0.016(6) 0.009(5) 0.014(5) 0.010(5)
C7 0.014(5) 0.023(6) 0.015(6) 0.015(5) 0.002(4) 0.004(5)
C8 0.042(8) 0.063(10) 0.024(8) 0.008(7) -0.014(6) 0.013(7)
C9 0.017(2) 0.017(2) 0.016(2) 0.0042(11) 0.0049(12) 0.0051(12)
C10 0.021(6) 0.027(7) 0.024(7) 0.007(5) 0.002(5) 0.009(5)
C11 0.030(6) 0.025(7) 0.021(7) 0.001(5) 0.002(5) 0.010(6)
C12 0.025(6) 0.028(7) 0.018(6) 0.006(5) 0.005(5) 0.006(5)
C13 0.013(5) 0.029(7) 0.028(7) 0.014(6) 0.008(5) 0.002(5)
C14 0.019(6) 0.013(6) 0.020(6) 0.005(5) 0.009(5) 0.008(5)
C15 0.011(5) 0.018(6) 0.019(6) 0.004(5) 0.009(5) 0.009(5)
C16 0.014(5) 0.012(6) 0.013(6) 0.005(5) 0.003(4) 0.004(5)
C17 0.026(6) 0.026(7) 0.024(7) -0.001(6) -0.006(5) 0.010(6)
C18 0.007(5) 0.015(6) 0.022(6) 0.007(5) -0.001(4) 0.003(5)
C19 0.013(5) 0.022(6) 0.024(6) 0.006(5) 0.003(5) 0.001(5)
C20 0.016(5) 0.016(6) 0.026(7) 0.004(5) 0.009(5) 0.000(5)
C21 0.023(3) 0.022(3) 0.023(3) 0.0058(12) 0.0060(12) 0.0076(13)
C22 0.015(5) 0.012(6) 0.013(6) 0.006(5) 0.000(4) -0.005(5)
C23 0.017(5) 0.023(6) 0.016(6) 0.004(5) 0.003(5) 0.012(5)
C24 0.040(7) 0.040(8) 0.050(9) -0.016(7) 0.008(6) 0.024(7)
C25 0.020(6) 0.017(6) 0.021(6) 0.005(5) -0.003(5) 0.002(5)
C26 0.030(7) 0.034(7) 0.047(8) 0.012(6) 0.031(6) 0.012(6)
C27 0.022(3) 0.022(3) 0.022(3) 0.0065(12) 0.0062(12) 0.0074(12)
C28 0.014(5) 0.020(6) 0.009(5) -0.001(5) 0.007(4) 0.006(5)
C29 0.013(2) 0.013(2) 0.013(2) 0.0042(11) 0.0039(11) 0.0034(12)
C30 0.010(5) 0.011(5) 0.016(6) 0.000(5) 0.002(4) 0.000(4)
C31 0.015(5) 0.022(6) 0.017(6) 0.005(5) -0.008(5) 0.002(5)
C32 0.012(5) 0.032(7) 0.016(6) 0.001(5) -0.005(5) 0.004(5)
C33 0.047(7) 0.018(6) 0.048(8) 0.025(6) 0.029(7) 0.012(6)
C34 0.045(7) 0.026(7) 0.051(8) 0.029(6) 0.036(6) 0.028(6)
C35 0.017(5) 0.022(6) 0.025(6) 0.013(5) 0.003(5) 0.007(5)
C36 0.020(6) 0.031(7) 0.011(6) 0.010(5) 0.003(5) -0.002(5)
C37 0.032(6) 0.028(7) 0.021(6) 0.015(5) 0.015(5) 0.016(6)
C38 0.021(3) 0.020(3) 0.021(3) 0.0063(12) 0.0055(12) 0.0063(12)
C39 0.035(7) 0.023(7) 0.032(8) 0.001(6) 0.014(6) -0.005(6)
C40 0.017(5) 0.029(7) 0.013(6) 0.003(5) -0.003(5) 0.007(5)
C41 0.029(6) 0.013(6) 0.006(5) 0.002(4) 0.001(5) 0.007(5)
C42 0.019(5) 0.021(6) 0.024(6) 0.014(5) 0.000(5) 0.010(5)
C43 0.020(6) 0.022(6) 0.010(6) 0.006(5) 0.000(5) -0.001(5)
C44 0.055(9) 0.086(12) 0.040(10) -0.004(9) 0.018(8) -0.040(9)
C74 0.012(5) 0.031(7) 0.022(6) 0.010(5) 0.007(5) -0.001(5)

loop_
_atom_type_symbol
_atom_type_description
_atom_type_scat_dispersion_real
_atom_type_scat_dispersion_imag
_atom_type_scat_source
C C 0.0033 0.0016 'International Tables Vol C Tables 4.2.6.8 and 6.1.1.4'
Dy Dy -0.1892 4.4098 'International Tables Vol C Tables 4.2.6.8 and 6.1.1.4'
O O 0.0106 0.0060 'International Tables Vol C Tables 4.2.6.8 and 6.1.1.4'
S S 0.1246 0.1234 'International Tables Vol C Tables 4.2.6.8 and 6.1.1.4'
H H 0.0000 0.0000 'International Tables Vol C Tables 4.2.6.8 and 6.1.1.4'

loop_
_geom_angle_atom_site_label_1
_geom_angle_atom_site_label_2
_geom_angle_atom_site_label_3
_geom_angle
_geom_angle_site_symmetry_1
_geom_angle_site_symmetry_3
O3 Dy1 O4 78.0(2) 1_665 .
O3 Dy1 O7 94.6(2) 1_665 .
O4 Dy1 O7 77.1(2) . .
O3 Dy1 O5 152.2(2) 1_665 .
O4 Dy1 O5 77.5(2) . .
O7 Dy1 O5 92.5(2) . .
O3 Dy1 O2 83.5(2) 1_665 .
O4 Dy1 O2 75.1(2) . .
O7 Dy1 O2 151.9(2) . .
O5 Dy1 O2 77.7(2) . .
O3 Dy1 O28 135.6(2) 1_665 .
O4 Dy1 O28 140.5(3) . .
O7 Dy1 O28 79.5(2) . .
O5 Dy1 O28 72.2(2) . .
O2 Dy1 O28 120.9(2) . .
O3 Dy1 O1 78.6(2) 1_665 .
O4 Dy1 O1 141.4(2) . .
O7 Dy1 O1 135.2(2) . .
O5 Dy1 O1 114.0(2) . .
O2 Dy1 O1 72.1(2) . .
O28 Dy1 O1 75.7(2) . .
O3 Dy1 O8 71.2(3) 1_665 .
O4 Dy1 O8 130.5(2) . .
O7 Dy1 O8 68.1(2) . .
O5 Dy1 O8 135.9(3) . .
O2 Dy1 O8 135.7(3) . .
O28 Dy1 O8 65.7(3) . .
O1 Dy1 O8 67.8(3) . .
O17 Dy2 O27 99.9(2) . .
O17 Dy2 O9 170.6(2) . 1_455
O27 Dy2 O9 87.5(2) . 1_455
O17 Dy2 O11 87.2(2) . 1_455
O27 Dy2 O11 146.2(2) . 1_455
O9 Dy2 O11 83.4(2) 1_455 1_455
O17 Dy2 O10 79.6(2) . 1_565
O27 Dy2 O10 73.6(2) . 1_565
O9 Dy2 O10 97.0(2) 1_455 1_565
O11 Dy2 O10 75.4(2) 1_455 1_565
O17 Dy2 O18 114.4(2) . .
O27 Dy2 O18 76.3(2) . .
O9 Dy2 O18 72.9(2) 1_455 .
O11 Dy2 O18 130.6(2) 1_455 .
O10 Dy2 O18 148.6(2) 1_565 .
O17 Dy2 O12 83.8(3) . .
O27 Dy2 O12 144.2(2) . .
O9 Dy2 O12 93.7(3) 1_455 .
O11 Dy2 O12 69.1(2) 1_455 .
O10 Dy2 O12 141.3(3) 1_565 .
O18 Dy2 O12 70.0(3) . .
O17 Dy2 O5 67.5(2) . .
O27 Dy2 O5 74.9(2) . .
O9 Dy2 O5 120.6(2) 1_455 .
O11 Dy2 O5 136.9(2) 1_455 .
O10 Dy2 O5 129.0(2) 1_565 .
O18 Dy2 O5 48.0(2) . .
O12 Dy2 O5 73.8(2) . .
O21 S1 O22 118.8(5) . .
O21 S1 O20 108.9(4) . .
O22 S1 O20 108.8(4) . .
O21 S1 C25 111.2(5) . .
O22 S1 C25 110.6(5) . .
O20 S1 C25 96.2(4) . .
O24 S2 O23 119.8(4) . .
O24 S2 O25 108.6(4) . .
O23 S2 O25 107.0(4) . .
O24 S2 C35 111.7(5) . .
O23 S2 C35 109.0(4) . .
O25 S2 C35 98.5(5) . .
O16 S3 O15 119.2(5) . .
O16 S3 O14 108.1(4) . .
O15 S3 O14 108.5(4) . .
O16 S3 C9 110.0(4) . .
O15 S3 C9 110.6(5) . .
O14 S3 C9 98.4(4) . .
C14 O2 Dy1 134.3(7) . .
C16 O3 Dy1 148.7(6) . 1_445
C1 O4 Dy1 148.2(6) . .
C17 O5 Dy1 136.1(7) . .
C17 O5 Dy2 83.3(6) . .
Dy1 O5 Dy2 115.7(2) . .
C31 O7 Dy1 143.7(7) . .
C31 O9 Dy2 155.0(7) . 1_655
C16 O10 Dy2 127.6(6) . 1_545
C1 O11 Dy2 140.8(6) . 1_655
C5 O13 C8 116.2(8) . .
C6 O14 S3 118.6(6) . .
C14 O17 Dy2 154.8(6) . .
C17 O18 Dy2 105.8(7) . .
C21 O19 C24 118.3(8) . .
C22 O20 S1 116.1(6) . .
C38 O25 S2 120.9(6) . .
C39 O26 C44 117.2(10) . .
C43 O27 Dy2 133.1(6) . .
C43 O28 Dy1 138.2(6) . .
O4 C1 O11 122.9(9) . .
O4 C1 C2 120.3(8) . .
O11 C1 C2 116.8(8) . .
C7 C2 C3 119.5(9) . .
C7 C2 C1 121.7(9) . .
C3 C2 C1 118.8(8) . .
C4 C3 C2 120.3(9) . .
C3 C4 C5 120.6(9) . .
O13 C5 C4 126.7(9) . .
O13 C5 C6 114.3(9) . .
C4 C5 C6 118.9(9) . .
O14 C6 C7 121.2(9) . .
O14 C6 C5 119.2(9) . .
C7 C6 C5 119.6(9) . .
C2 C7 C6 121.1(9) . .
C10 C9 C13 119.7(10) . .
C10 C9 S3 120.0(8) . .
C13 C9 S3 120.3(8) . .
C11 C10 C9 119.2(9) . .
C10 C11 C15 121.7(10) . .
C15 C12 C13 119.7(9) . .
C9 C13 C12 120.4(9) . .
O2 C14 O17 124.6(10) . .
O2 C14 C15 118.1(8) . 2_665
O17 C14 C15 117.3(8) . 2_665
C12 C15 C11 119.2(10) . .
C12 C15 C14 119.9(9) . 2_665
C11 C15 C14 120.9(9) . 2_665
O3 C16 O10 125.1(9) . .
O3 C16 C28 116.9(8) . .
O10 C16 C28 118.1(8) . .
O5 C17 O18 121.9(9) . .
O5 C17 C18 121.3(9) . .
O18 C17 C18 116.7(10) . .
C19 C18 C23 120.7(9) . .
C19 C18 C17 120.7(9) . .
C23 C18 C17 118.6(8) . .
C20 C19 C18 117.6(9) . .
C21 C20 C19 123.2(9) . .
C20 C21 O19 126.8(8) . .
C20 C21 C22 118.1(9) . .
O19 C21 C22 115.0(9) . .
C23 C22 O20 119.4(8) . .
C23 C22 C21 121.0(9) . .
O20 C22 C21 119.6(8) . .
C22 C23 C18 119.3(8) . .
C26 C25 C30 121.7(10) . .
C26 C25 S1 119.6(8) . .
C30 C25 S1 118.7(7) . .
C25 C26 C27 118.7(9) . .
C26 C27 C28 121.6(9) . .
C27 C28 C29 118.2(9) . .
C27 C28 C16 120.9(8) . .
C29 C28 C16 120.9(8) . .
C30 C29 C28 119.9(8) . .
C29 C30 C25 119.8(8) . .
O7 C31 O9 126.9(10) . .
O7 C31 C32 116.0(9) . .
O9 C31 C32 117.0(8) . .
C37 C32 C33 120.9(11) . .
C37 C32 C31 118.1(9) . .
C33 C32 C31 120.8(9) . .
C32 C33 C34 120.6(10) . .
C35 C34 C33 116.7(9) . .
C36 C35 C34 121.6(10) . .
C36 C35 S2 121.0(7) . .
C34 C35 S2 117.4(7) . .
C37 C36 C35 120.4(9) . .
C32 C37 C36 119.8(9) . .
C42 C38 O25 120.4(8) . .
C42 C38 C39 121.3(9) . .
O25 C38 C39 117.8(10) . .
O26 C39 C74 126.2(9) . .
O26 C39 C38 116.2(10) . .
C74 C39 C38 117.5(10) . .
C74 C40 C41 120.8(9) . .
C40 C41 C42 118.9(9) . .
C40 C41 C43 122.5(9) . 2_656
C42 C41 C43 118.5(8) . 2_656
C38 C42 C41 120.5(9) . .
O28 C43 O27 124.0(9) . .
O28 C43 C41 118.0(9) . 2_656
O27 C43 C41 118.0(8) . 2_656
C40 C74 C39 120.9(9) . .

loop_
_geom_bond_atom_site_label_1
_geom_bond_atom_site_label_2
_geom_bond_distance
_geom_bond_site_symmetry_2
Dy1 O3 2.284(6) 1_665
Dy1 O4 2.307(6) .
Dy1 O7 2.323(6) .
Dy1 O5 2.358(7) .
Dy1 O2 2.360(6) .
Dy1 O28 2.368(6) .
Dy1 O1 2.381(6) .
Dy1 O8 2.520(8) .
Dy2 O17 2.259(6) .
Dy2 O27 2.273(7) .
Dy2 O9 2.310(7) 1_455
Dy2 O11 2.321(6) 1_455
Dy2 O10 2.362(6) 1_565
Dy2 O18 2.411(7) .
Dy2 O12 2.425(7) .
Dy2 O5 2.906(6) .
S1 O21 1.415(7) .
S1 O22 1.442(7) .
S1 O20 1.605(7) .
S1 C25 1.749(11) .
S2 O24 1.415(6) .
S2 O23 1.432(6) .
S2 O25 1.599(8) .
S2 C35 1.766(10) .
S3 O16 1.431(7) .
S3 O15 1.435(7) .
S3 O14 1.599(6) .
S3 C9 1.739(10) .
O2 C14 1.247(10) .
O3 C16 1.244(10) .
O3 Dy1 2.284(6) 1_445
O4 C1 1.258(10) .
O5 C17 1.242(13) .
O7 C31 1.225(10) .
O9 C31 1.272(11) .
O9 Dy2 2.310(7) 1_655
O10 C16 1.274(10) .
O10 Dy2 2.362(6) 1_545
O11 C1 1.276(9) .
O11 Dy2 2.321(6) 1_655
O13 C5 1.365(11) .
O13 C8 1.428(11) .
O14 C6 1.390(10) .
O17 C14 1.258(10) .
O18 C17 1.283(11) .
O19 C21 1.377(11) .
O19 C24 1.421(10) .
O20 C22 1.390(11) .
O25 C38 1.400(11) .
O26 C39 1.352(13) .
O26 C44 1.432(12) .
O27 C43 1.293(11) .
O28 C43 1.235(10) .
C1 C2 1.482(12) .
C2 C7 1.349(12) .
C2 C3 1.430(11) .
C3 C4 1.353(13) .
C4 C5 1.402(13) .
C5 C6 1.410(13) .
C6 C7 1.394(13) .
C9 C10 1.394(12) .
C9 C13 1.397(13) .
C10 C11 1.382(13) .
C11 C15 1.392(13) .
C12 C15 1.387(12) .
C12 C13 1.399(13) .
C14 C15 1.496(13) 2_665
C15 C14 1.496(13) 2_665
C16 C28 1.499(13) .
C17 C18 1.506(13) .
C18 C19 1.397(11) .
C18 C23 1.398(13) .
C19 C20 1.379(12) .
C20 C21 1.373(14) .
C21 C22 1.394(11) .
C22 C23 1.377(12) .
C25 C26 1.364(13) .
C25 C30 1.393(12) .
C26 C27 1.372(14) .
C27 C28 1.393(11) .
C28 C29 1.419(12) .
C29 C30 1.358(12) .
C31 C32 1.542(14) .
C32 C37 1.363(12) .
C32 C33 1.395(12) .
C33 C34 1.408(14) .
C34 C35 1.396(12) .
C35 C36 1.388(12) .
C36 C37 1.369(14) .
C38 C42 1.358(13) .
C38 C39 1.422(13) .
C39 C74 1.406(15) .
C40 C74 1.376(13) .
C40 C41 1.394(12) .
C41 C42 1.406(12) .
C41 C43 1.478(13) 2_656
C43 C41 1.478(13) 2_656

loop_
_platon_squeeze_void_nr
_platon_squeeze_void_average_x
_platon_squeeze_void_average_y
_platon_squeeze_void_average_z
_platon_squeeze_void_volume
_platon_squeeze_void_count_electrons
_platon_squeeze_void_content
1 -0.020 0.000 0.000 501 149 ' '
2 0.000 0.500 0.500 14 9 ' '
3 0.282 0.678 0.440 30 13 ' '
4 0.717 0.321 0.560 30 12 ' '
